data_4116694
loop_
_publ_author_name
'Yongbao Zhu'
'Olivier Clot'
'Michael O. Wolf'
'Glenn P. A. Yap'

_publ_section_title
;
 Effect of Ancillary Ligands on Ru(II) on Electronic Delocalization in
 Ruthenium(II) Bisferrocenylacetylide Complexes
;
_journal_name_full 'Journal of the American Chemical Society'
_journal_page_first 1812
_journal_page_last 1821
_journal_paper_doi 10.1021/ja9732486
_journal_volume 120
_journal_year 1998
_chemical_formula_sum 'C76 H64 Cl6 Cu Fe2 I P4 Ru'
_chemical_formula_weight 1717.06
_chemical_name_systematic
; 
 ? 
;
_space_group_IT_number 14
_symmetry_cell_setting monoclinic
_symmetry_space_group_name_Hall '-P 2ybc'
_symmetry_space_group_name_H-M 'P 1 21/c 1'
_atom_sites_solution_hydrogens geom
_atom_sites_solution_primary direct
_atom_sites_solution_secondary difmap
_audit_creation_method SHELXL
_cell_angle_alpha 90.00
_cell_angle_beta 92.221(1)
_cell_angle_gamma 90.00
_cell_formula_units_Z 4
_cell_length_a 17.7522(6)
_cell_length_b 17.3529(5)
_cell_length_c 23.8798(7)
_cell_measurement_reflns_used 'reflections from 60 data frames'
_cell_measurement_temperature 296(2)
_cell_measurement_theta_max 28.29
_cell_measurement_theta_min 1.47
_cell_volume 7350.7(4)
_computing_cell_refinement 'Siemens SAINT'
_computing_data_collection 'Siemens SMART'
_computing_data_reduction 'Siemens SHELXTL XPREP'
_computing_molecular_graphics 'Siemens SHELXTL XP'
_computing_publication_material 'Siemens SHELXTL XCIF'
_computing_structure_refinement 'SHELXL-93 (Sheldrick, 1993)'
_computing_structure_solution 'SHELXS-86 (Sheldrick, 1990)'
_diffrn_ambient_temperature 296(2)
_diffrn_measurement_device 'Siemens SMART CCD'
_diffrn_measurement_method 'hemisphere scans'
_diffrn_radiation_monochromator graphite
_diffrn_radiation_source 'fine-focus sealed tube'
_diffrn_radiation_type MoK\a
_diffrn_radiation_wavelength 0.71073
_diffrn_reflns_av_R_equivalents 0.0292
_diffrn_reflns_av_sigmaI/netI 0.0472
_diffrn_reflns_limit_h_max 19
_diffrn_reflns_limit_h_min -17
_diffrn_reflns_limit_k_max 23
_diffrn_reflns_limit_k_min -8
_diffrn_reflns_limit_l_max 20
_diffrn_reflns_limit_l_min -31
_diffrn_reflns_number 14271
_diffrn_reflns_theta_max 22.50
_diffrn_reflns_theta_min 1.45
_diffrn_standards_decay_% <1
_diffrn_standards_number '50 standard frames at start and end'
_exptl_absorpt_coefficient_mu 1.641
_exptl_absorpt_correction_T_max 0.694360
_exptl_absorpt_correction_T_min 0.409607
_exptl_absorpt_correction_type empirical
_exptl_crystal_colour orange
_exptl_crystal_density_diffrn 1.552
_exptl_crystal_description block
_exptl_crystal_F_000 3440
_exptl_crystal_size_max 0.20
_exptl_crystal_size_mid 0.20
_exptl_crystal_size_min 0.20
_refine_diff_density_max 0.571
_refine_diff_density_min -0.549
_refine_diff_density_rms 0.076
_refine_ls_extinction_method none
_refine_ls_goodness_of_fit_all 1.075
_refine_ls_goodness_of_fit_obs 1.107
_refine_ls_hydrogen_treatment idealized
_refine_ls_matrix_type full
_refine_ls_number_parameters 688
_refine_ls_number_reflns 7224
_refine_ls_number_restraints 0
_refine_ls_restrained_S_all 1.082
_refine_ls_restrained_S_obs 1.107
_refine_ls_R_factor_all 0.0642
_refine_ls_R_factor_obs 0.0524
_refine_ls_shift/esd_max -0.126
_refine_ls_shift/esd_mean 0.007
_refine_ls_structure_factor_coef Fsqd
_refine_ls_weighting_details 'w=1/[\s^2^(Fo^2^)+(0.0563P)^2^+23.7444P] where P=(Fo^2^+2Fc^2^)/3'
_refine_ls_weighting_scheme calc
_refine_ls_wR_factor_all 0.1325
_refine_ls_wR_factor_obs 0.1249
_reflns_number_observed 6211
_reflns_number_total 7226
_reflns_observed_criterion >2sigma(I)
_cod_data_source_file ja9732486_1.cif
_cod_data_source_block mw003
_cod_depositor_comments
;
The following automatic conversions were performed:

'_refine_ls_weighting_scheme' value 'calc
w=1/[\s^2^(Fo^2^)+(0.0563P)^2^+23.7444P] where P=(Fo^2^+2Fc^2^)/3'
was changed to 'calc'. New tag '_refine_ls_weighting_details' was
created. The value of the new tag was set to
'w=1/[\s^2^(Fo^2^)+(0.0563P)^2^+23.7444P] where P=(Fo^2^+2Fc^2^)/3'.

Automatic conversion script
Id: cif_fix_values 3143 2015-03-26 13:38:13Z robertas 
;
_cod_database_code 4116694

loop_
_symmetry_equiv_pos_as_xyz
'x, y, z'
'-x, y+1/2, -z+1/2'
'-x, -y, -z'
'x, -y-1/2, z-1/2'

loop_
_atom_site_aniso_label
_atom_site_aniso_U_11
_atom_site_aniso_U_22
_atom_site_aniso_U_33
_atom_site_aniso_U_23
_atom_site_aniso_U_13
_atom_site_aniso_U_12
Ru 0.0283(5) 0.0258(3) 0.0262(3) -0.0014(2) 0.0039(3) -0.0011(2)
Cu 0.0488(9) 0.0345(5) 0.0408(5) -0.0027(4) 0.0039(6) -0.0017(4)
I 0.1123(7) 0.0401(3) 0.0557(4) -0.0044(3) -0.0043(4) -0.0065(3)
P1 0.029(2) 0.0298(10) 0.0345(11) -0.0026(8) 0.0062(11) 0.0002(8)
P2 0.035(2) 0.0283(9) 0.0354(11) 0.0013(8) 0.0073(12) 0.0006(8)
P3 0.037(2) 0.0398(11) 0.0326(11) -0.0043(8) 0.0017(12) -0.0057(9)
P4 0.032(2) 0.0363(10) 0.0351(11) -0.0035(8) 0.0072(12) -0.0018(8)
C1 0.038(7) 0.036(4) 0.032(4) -0.003(3) 0.004(5) -0.003(3)
C2 0.028(6) 0.025(4) 0.044(5) 0.008(3) 0.009(5) 0.003(3)
C3 0.028(7) 0.040(5) 0.039(4) 0.003(4) 0.001(5) 0.008(3)
C4 0.028(6) 0.034(4) 0.036(4) -0.003(3) 0.007(5) 0.003(3)
C5 0.037(7) 0.035(4) 0.050(5) -0.003(3) 0.013(5) 0.002(3)
C6 0.029(7) 0.055(5) 0.044(5) -0.009(4) -0.001(5) -0.008(4)
C11 0.045(7) 0.044(4) 0.036(4) -0.008(3) 0.002(5) -0.004(4)
C12 0.050(8) 0.064(6) 0.032(4) -0.013(4) 0.005(5) -0.009(4)
C13 0.047(8) 0.071(6) 0.037(5) 0.005(4) 0.000(5) -0.020(5)
C14 0.034(7) 0.048(5) 0.045(5) 0.000(4) 0.003(5) -0.008(4)
C15 0.037(7) 0.032(4) 0.037(4) 0.000(3) 0.008(5) -0.004(3)
C21 0.044(13) 0.256(20) 0.073(9) -0.029(11) 0.020(10) -0.067(12)
C22 0.035(10) 0.116(10) 0.141(13) 0.002(10) -0.010(10) -0.009(6)
C23 0.067(12) 0.129(11) 0.080(8) -0.006(8) -0.017(9) -0.043(8)
C24 0.051(11) 0.076(8) 0.224(19) -0.016(11) -0.007(13) -0.046(7)
C25 0.048(13) 0.218(19) 0.167(17) 0.132(15) -0.053(13) -0.084(13)
C31 0.057(8) 0.040(4) 0.050(5) -0.001(4) 0.012(6) -0.004(4)
C32 0.064(8) 0.049(5) 0.054(6) 0.020(4) 0.015(6) 0.008(4)
C33 0.066(9) 0.046(5) 0.062(6) 0.017(4) 0.011(6) -0.015(4)
C34 0.051(8) 0.040(4) 0.050(5) 0.005(4) 0.007(5) -0.009(4)
C35 0.037(7) 0.035(4) 0.036(4) 0.004(3) 0.008(5) 0.007(3)
C41 0.107(18) 0.174(16) 0.091(10) -0.001(11) -0.036(11) 0.094(13)
C42 0.160(18) 0.079(8) 0.127(12) 0.029(9) 0.040(14) 0.079(9)
C43 0.143(17) 0.141(12) 0.089(10) -0.020(9) 0.042(11) 0.078(12)
C44 0.093(17) 0.148(15) 0.186(19) 0.088(13) 0.089(15) 0.079(11)
C45 0.052(13) 0.114(13) 0.302(31) -0.039(16) 0.016(18) 0.031(9)
C51 0.029(9) 0.046(5) 0.081(7) 0.008(4) -0.015(6) 0.001(4)
C52 0.036(10) 0.077(7) 0.113(9) 0.012(6) -0.007(8) -0.001(5)
C53 0.051(10) 0.083(7) 0.061(6) -0.011(5) -0.007(7) -0.027(6)
C54 0.045(9) 0.054(5) 0.052(5) -0.008(4) 0.005(6) -0.016(5)
C55 0.039(8) 0.044(5) 0.047(5) -0.006(4) 0.011(5) -0.003(4)
C56 0.034(8) 0.045(5) 0.035(4) -0.004(3) 0.007(5) -0.004(4)
C61 0.061(8) 0.047(5) 0.055(6) -0.007(4) 0.026(6) -0.005(4)
C62 0.083(10) 0.060(6) 0.069(7) -0.028(5) 0.044(8) -0.017(5)
C63 0.092(11) 0.077(7) 0.042(5) -0.014(5) 0.033(7) -0.037(6)
C64 0.083(10) 0.072(6) 0.045(5) 0.005(5) 0.005(7) -0.024(5)
C65 0.048(8) 0.053(5) 0.037(5) -0.008(4) 0.011(5) -0.009(4)
C66 0.036(7) 0.033(4) 0.039(4) -0.006(3) 0.009(5) -0.006(3)
C71 0.050(9) 0.059(5) 0.048(5) 0.005(4) -0.006(6) 0.001(5)
C72 0.070(10) 0.067(6) 0.066(7) -0.008(5) -0.005(7) 0.010(5)
C73 0.088(12) 0.079(7) 0.044(5) 0.004(5) -0.005(7) 0.046(6)
C74 0.056(10) 0.080(7) 0.042(5) 0.013(5) -0.002(6) 0.006(5)
C75 0.056(8) 0.059(5) 0.044(5) 0.006(4) 0.008(6) 0.013(4)
C76 0.038(7) 0.036(4) 0.036(4) 0.007(3) 0.000(5) 0.017(4)
C81 0.040(7) 0.035(4) 0.055(5) 0.002(4) 0.005(5) -0.001(4)
C82 0.068(9) 0.038(5) 0.073(6) -0.003(4) 0.005(7) 0.003(4)
C83 0.083(10) 0.041(5) 0.088(7) -0.003(5) 0.001(7) -0.016(5)
C84 0.055(9) 0.055(5) 0.080(7) 0.007(5) 0.014(7) -0.018(5)
C85 0.047(8) 0.036(4) 0.064(6) -0.003(4) 0.013(6) -0.004(4)
C86 0.033(7) 0.038(4) 0.033(4) -0.002(3) -0.004(5) 0.001(3)
C91 0.048(8) 0.056(5) 0.051(5) -0.011(4) 0.000(6) -0.007(4)
C92 0.060(9) 0.066(6) 0.054(6) -0.016(5) 0.009(6) 0.002(5)
C93 0.080(10) 0.062(6) 0.068(6) -0.027(5) 0.006(7) -0.002(5)
C94 0.074(10) 0.065(6) 0.096(8) -0.039(6) 0.019(8) -0.027(5)
C95 0.067(9) 0.063(6) 0.066(6) -0.030(5) 0.017(7) -0.019(5)
C96 0.037(7) 0.046(4) 0.036(4) -0.011(3) -0.001(5) -0.009(4)
C101 0.156(16) 0.120(10) 0.039(6) 0.007(6) -0.021(8) 0.028(9)
C102 0.235(25) 0.159(15) 0.060(8) -0.001(9) -0.029(12) 0.031(15)
C103 0.116(15) 0.140(12) 0.070(8) 0.044(8) -0.038(10) -0.019(10)
C104 0.066(11) 0.082(7) 0.118(11) 0.039(8) -0.027(10) -0.006(6)
C105 0.060(9) 0.063(6) 0.068(6) 0.017(5) -0.014(7) -0.006(5)
C106 0.025(7) 0.062(5) 0.041(5) 0.002(4) -0.019(5) -0.016(4)
C111 0.063(9) 0.055(5) 0.053(6) 0.009(4) 0.022(6) 0.002(5)
C112 0.108(12) 0.085(7) 0.051(6) 0.014(5) 0.015(8) -0.003(6)
C113 0.127(15) 0.085(7) 0.058(7) 0.008(6) 0.028(9) -0.028(8)
C114 0.102(13) 0.088(8) 0.101(9) -0.009(7) 0.064(10) -0.044(7)
C115 0.049(9) 0.088(7) 0.072(7) -0.003(5) 0.015(7) -0.021(5)
C116 0.040(7) 0.037(4) 0.045(5) -0.004(4) 0.013(5) -0.005(4)
C121 0.080(12) 0.101(8) 0.088(8) -0.028(7) -0.020(9) 0.044(7)
C122 0.097(14) 0.155(13) 0.091(9) -0.019(9) -0.021(10) 0.087(10)
C123 0.121(15) 0.083(8) 0.121(11) 0.023(8) 0.059(12) 0.055(9)
C124 0.108(13) 0.049(6) 0.180(14) -0.021(7) 0.080(12) 0.004(6)
C125 0.031(8) 0.058(6) 0.100(8) -0.019(5) 0.006(7) 0.002(4)
C126 0.042(8) 0.047(5) 0.047(5) 0.001(4) 0.016(6) 0.001(4)
Fe1 0.0446(12) 0.0637(8) 0.0359(6) 0.0040(5) -0.0015(8) -0.0178(6)
Fe2 0.0563(12) 0.0439(7) 0.0553(8) 0.0119(6) 0.0060(8) 0.0159(6)
C200 0.188(21) 0.110(11) 0.193(17) 0.033(11) 0.115(17) 0.014(11)
Cl1 0.109(5) 0.173(5) 0.326(9) 0.042(5) -0.046(5) -0.038(3)
Cl2 0.224(8) 0.192(5) 0.337(10) -0.094(6) 0.099(8) -0.083(5)
Cl3 0.178(7) 0.187(5) 0.394(11) 0.085(6) 0.112(8) 0.025(4)
C201 0.192(21) 0.129(12) 0.118(13) 0.032(10) 0.059(15) -0.015(12)
Cl4 0.396(12) 0.216(6) 0.448(13) 0.177(8) 0.269(12) 0.158(7)
Cl5 0.187(8) 0.419(12) 0.227(7) -0.102(8) 0.025(7) -0.153(8)
Cl6 0.190(7) 0.275(7) 0.110(3) 0.033(4) -0.012(4) -0.018(5)

loop_
_atom_site_label
_atom_site_type_symbol
_atom_site_fract_x
_atom_site_fract_y
_atom_site_fract_z
_atom_site_U_iso_or_equiv
_atom_site_thermal_displace_type
_atom_site_occupancy
_atom_site_calc_flag
_atom_site_refinement_flags
Ru Ru -0.77680(4) 1.07843(3) -0.18075(2) 0.0267(2) Uani 1 d .
Cu Cu -0.81132(6) 0.90844(5) -0.22714(4) 0.0413(3) Uani 1 d .
I I -0.83733(5) 0.77266(3) -0.26120(3) 0.0696(3) Uani 1 d .
P1 P -0.89783(12) 1.09398(9) -0.14698(8) 0.0310(6) Uani 1 d .
P2 P -0.82319(13) 1.20055(10) -0.20991(8) 0.0329(6) Uani 1 d .
P3 P -0.69831(13) 1.12716(10) -0.10641(8) 0.0365(6) Uani 1 d .
P4 P -0.65308(13) 1.08024(10) -0.20987(8) 0.0345(6) Uani 1 d .
C1 C -0.8193(5) 0.9915(4) -0.2983(3) 0.035(2) Uani 1 d .
C2 C -0.8116(5) 1.0259(4) -0.2548(3) 0.032(2) Uani 1 d .
C3 C -0.7896(5) 0.9031(4) -0.1332(3) 0.036(2) Uani 1 d .
C4 C -0.7765(5) 0.9670(4) -0.1516(3) 0.033(2) Uani 1 d .
C5 C -0.9058(5) 1.1972(4) -0.1652(3) 0.040(2) Uani 1 d .
H5A H -0.9525(5) 1.2092(4) -0.1857(3) 0.048 Uiso 1 calc R
H5B H -0.8999(5) 1.2304(4) -0.1326(3) 0.048 Uiso 1 calc R
C6 C -0.6153(5) 1.1392(4) -0.1508(3) 0.043(2) Uani 1 d .
H6A H -0.6071(5) 1.1925(4) -0.1613(3) 0.051 Uiso 1 calc R
H6B H -0.5695(5) 1.1178(4) -0.1336(3) 0.051 Uiso 1 calc R
C11 C -0.8058(4) 0.9060(2) -0.3861(2) 0.042(2) Uani 1 d G
H11A H -0.7898(4) 0.8578(2) -0.3678(2) 0.050 Uiso 1 calc R
C12 C -0.8142(4) 0.9184(3) -0.4448(2) 0.048(3) Uani 1 d G
H12A H -0.8054(6) 0.8802(4) -0.4741(2) 0.058 Uiso 1 calc R
C13 C -0.8388(4) 0.9954(3) -0.4536(2) 0.052(3) Uani 1 d G
H13A H -0.8497(6) 1.0199(4) -0.4900(2) 0.062 Uiso 1 calc R
C14 C -0.8456(4) 1.0307(2) -0.4004(2) 0.043(2) Uani 1 d G
H14A H -0.8615(5) 1.0838(2) -0.3936(3) 0.051 Uiso 1 calc R
C15 C -0.8252(4) 0.9753(3) -0.35866(14) 0.035(2) Uani 1 d G
C21 C -1.0077(6) 0.9478(8) -0.3603(4) 0.123(7) Uani 1 d G
H21A H -1.0119(6) 0.9793(8) -0.3265(4) 0.148 Uiso 1 calc R
C22 C -1.0259(5) 0.9716(5) -0.4161(5) 0.098(4) Uani 1 d G
H22A H -1.0436(7) 1.0229(6) -0.4276(9) 0.117 Uiso 1 calc R
C23 C -1.0119(5) 0.9088(7) -0.4523(3) 0.093(4) Uani 1 d G
H23A H -1.0184(9) 0.9091(13) -0.4932(3) 0.111 Uiso 1 calc R
C24 C -0.9850(5) 0.8461(4) -0.4189(7) 0.117(6) Uani 1 d G
H24A H -0.9710(8) 0.7951(5) -0.4327(11) 0.140 Uiso 1 calc R
C25 C -0.9824(5) 0.8702(8) -0.3621(5) 0.146(9) Uani 1 d G
H25A H -0.9669(8) 0.8386(12) -0.3296(8) 0.175 Uiso 1 calc R
C31 C -0.7825(3) 0.8402(3) -0.0372(2) 0.049(3) Uani 1 d G
H31A H -0.7484(3) 0.8773(3) -0.0186(2) 0.059 Uiso 1 calc R
C32 C -0.8155(4) 0.7750(3) -0.0118(2) 0.055(3) Uani 1 d G
H32A H -0.8082(5) 0.7594(5) 0.0274(2) 0.067 Uiso 1 calc R
C33 C -0.8608(3) 0.7364(2) -0.0534(2) 0.058(3) Uani 1 d G
H33A H -0.8901(5) 0.6894(3) -0.0478(3) 0.069 Uiso 1 calc R
C34 C -0.8557(3) 0.7777(3) -0.1044(2) 0.047(3) Uani 1 d G
H34A H -0.8810(5) 0.7641(4) -0.1403(2) 0.057 Uiso 1 calc R
C35 C -0.8074(3) 0.8418(2) -0.0945(2) 0.036(2) Uani 1 d G
C41 C -0.6622(7) 0.6763(10) -0.0469(4) 0.125(7) Uani 1 d G
H41A H -0.6485(7) 0.6665(10) -0.0074(4) 0.150 Uiso 1 calc R
C42 C -0.7120(7) 0.6311(5) -0.0813(6) 0.121(7) Uani 1 d G
H42A H -0.7385(10) 0.5846(6) -0.0698(11) 0.145 Uiso 1 calc R
C43 C -0.7174(6) 0.6659(8) -0.1352(4) 0.124(6) Uani 1 d G
H43A H -0.7478(9) 0.6471(14) -0.1675(7) 0.148 Uiso 1 calc R
C44 C -0.6708(7) 0.7324(7) -0.1340(6) 0.140(9) Uani 1 d G
H44A H -0.6635(12) 0.7677(11) -0.1654(9) 0.168 Uiso 1 calc R
C45 C -0.6367(5) 0.7389(7) -0.0794(8) 0.156(9) Uani 1 d G
H45A H -0.6021(7) 0.7797(10) -0.0664(13) 0.187 Uiso 1 calc R
C51 C -1.0460(3) 1.0813(2) -0.1957(3) 0.053(3) Uani 1 d G
H51A H -1.0491(3) 1.1347(2) -0.1934(3) 0.063 Uiso 1 calc R
C52 C -1.1074(3) 1.0391(4) -0.2166(3) 0.076(4) Uani 1 d G
H52A H -1.1515(3) 1.0642(5) -0.2284(4) 0.091 Uiso 1 calc R
C53 C -1.1028(3) 0.9592(4) -0.2199(2) 0.065(3) Uani 1 d G
H53A H -1.1439(4) 0.9310(5) -0.2340(3) 0.078 Uiso 1 calc R
C54 C -1.0369(4) 0.9217(2) -0.2024(2) 0.050(3) Uani 1 d G
H54A H -1.0339(5) 0.8683(2) -0.2046(3) 0.060 Uiso 1 calc R
C55 C -0.9756(3) 0.9639(3) -0.1814(2) 0.043(3) Uani 1 d G
H55A H -0.9315(3) 0.9388(4) -0.1696(3) 0.052 Uiso 1 calc R
C56 C -0.9801(3) 1.0438(2) -0.1781(2) 0.038(2) Uani 1 d G
C61 C -0.9786(3) 1.1217(3) -0.0503(2) 0.054(3) Uani 1 d G
H61A H -1.0115(3) 1.1501(3) -0.0734(2) 0.065 Uiso 1 calc R
C62 C -0.9918(3) 1.1149(3) 0.0065(2) 0.070(4) Uani 1 d G
H62A H -1.0335(4) 1.1387(4) 0.0214(3) 0.083 Uiso 1 calc R
C63 C -0.9426(4) 1.0725(3) 0.0412(2) 0.070(4) Uani 1 d G
H63A H -0.9514(5) 1.0679(5) 0.0791(2) 0.083 Uiso 1 calc R
C64 C -0.8803(3) 1.0369(3) 0.0190(2) 0.066(3) Uani 1 d G
H64A H -0.8473(4) 1.0085(4) 0.0421(3) 0.080 Uiso 1 calc R
C65 C -0.8671(3) 1.0437(3) -0.0378(2) 0.046(3) Uani 1 d G
H65A H -0.8254(3) 1.0199(4) -0.0526(3) 0.055 Uiso 1 calc R
C66 C -0.9163(3) 1.0861(3) -0.0724(2) 0.036(2) Uani 1 d G
C71 C -0.9298(3) 1.1743(3) -0.2971(2) 0.053(3) Uani 1 d G
H71A H -0.9514(3) 1.1409(3) -0.2718(2) 0.063 Uiso 1 calc R
C72 C -0.9631(3) 1.1843(3) -0.3503(3) 0.068(3) Uani 1 d G
H72A H -1.0069(4) 1.1575(5) -0.3605(4) 0.081 Uiso 1 calc R
C73 C -0.9308(4) 1.2342(4) -0.3881(2) 0.070(4) Uani 1 d G
H73A H -0.9531(5) 1.2408(5) -0.4236(2) 0.084 Uiso 1 calc R
C74 C -0.8654(4) 1.2741(3) -0.3727(2) 0.059(3) Uani 1 d G
H74A H -0.8438(5) 1.3075(4) -0.3980(3) 0.071 Uiso 1 calc R
C75 C -0.8322(3) 1.2642(3) -0.3195(2) 0.053(3) Uani 1 d G
H75A H -0.7884(3) 1.2909(4) -0.3092(3) 0.063 Uiso 1 calc R
C76 C -0.8644(3) 1.2143(3) -0.2817(2) 0.037(2) Uani 1 d G
C81 C -0.8139(3) 1.3511(3) -0.1651(2) 0.043(2) Uani 1 d G
H81A H -0.8617(3) 1.3421(3) -0.1520(2) 0.052 Uiso 1 calc R
C82 C -0.7783(3) 1.4213(2) -0.1546(3) 0.060(3) Uani 1 d G
H82A H -0.8024(5) 1.4592(3) -0.1344(4) 0.072 Uiso 1 calc R
C83 C -0.7069(3) 1.4348(2) -0.1742(3) 0.071(3) Uani 1 d G
H83A H -0.6831(5) 1.4817(3) -0.1672(4) 0.085 Uiso 1 calc R
C84 C -0.6709(3) 1.3781(3) -0.2045(3) 0.063(3) Uani 1 d G
H84A H -0.6231(3) 1.3871(4) -0.2176(4) 0.075 Uiso 1 calc R
C85 C -0.7064(3) 1.3079(2) -0.2150(2) 0.048(3) Uani 1 d G
H85A H -0.6823(4) 1.2700(3) -0.2352(3) 0.058 Uiso 1 calc R
C86 C -0.7779(3) 1.2944(2) -0.1954(2) 0.035(2) Uani 1 d G
C91 C -0.7770(3) 1.2345(3) -0.0446(3) 0.051(3) Uani 1 d G
H91A H -0.8164(3) 1.1992(3) -0.0477(3) 0.062 Uiso 1 calc R
C92 C -0.7857(3) 1.3022(3) -0.0144(3) 0.060(3) Uani 1 d G
H92A H -0.8308(4) 1.3122(4) 0.0027(4) 0.072 Uiso 1 calc R
C93 C -0.7268(4) 1.3550(3) -0.0098(3) 0.070(3) Uani 1 d G
H93A H -0.7326(5) 1.4002(3) 0.0104(4) 0.084 Uiso 1 calc R
C94 C -0.6594(3) 1.3400(3) -0.0355(3) 0.078(4) Uani 1 d G
H94A H -0.6200(4) 1.3753(4) -0.0324(4) 0.094 Uiso 1 calc R
C95 C -0.6507(3) 1.2723(3) -0.0657(3) 0.065(3) Uani 1 d G
H95A H -0.6056(3) 1.2623(4) -0.0828(4) 0.078 Uiso 1 calc R
C96 C -0.7096(3) 1.2195(2) -0.0702(2) 0.040(2) Uani 1 d G
C101 C -0.6584(5) 1.0934(4) 0.0062(3) 0.106(5) Uani 1 d G
H10A H -0.6779(5) 1.1416(4) 0.0144(3) 0.127 Uiso 1 calc R
C102 C -0.6263(6) 1.0481(5) 0.0487(2) 0.152(8) Uani 1 d G
H10B H -0.6243(8) 1.0660(7) 0.0855(2) 0.183 Uiso 1 calc R
C103 C -0.5972(5) 0.9759(5) 0.0365(3) 0.110(5) Uani 1 d G
H10C H -0.5757(7) 0.9456(7) 0.0650(4) 0.132 Uiso 1 calc R
C104 C -0.6002(4) 0.9491(3) -0.0184(4) 0.089(4) Uani 1 d G
H10D H -0.5807(6) 0.9008(4) -0.0266(5) 0.107 Uiso 1 calc R
C105 C -0.6323(4) 0.9944(3) -0.0610(2) 0.064(3) Uani 1 d G
H10E H -0.6343(6) 0.9764(5) -0.0977(3) 0.077 Uiso 1 calc R
C106 C -0.6614(4) 1.0665(3) -0.0487(2) 0.043(2) Uani 1 d G
C111 C -0.6793(3) 1.1449(3) -0.3159(2) 0.057(3) Uani 1 d G
H11B H -0.7298(3) 1.1346(3) -0.3100(2) 0.068 Uiso 1 calc R
C112 C -0.6586(4) 1.1791(4) -0.3656(2) 0.081(4) Uani 1 d G
H11C H -0.6952(5) 1.1917(5) -0.3930(3) 0.097 Uiso 1 calc R
C113 C -0.5831(5) 1.1945(3) -0.3744(2) 0.090(5) Uani 1 d G
H11D H -0.5692(6) 1.2174(5) -0.4076(3) 0.107 Uiso 1 calc R
C114 C -0.5284(3) 1.1756(4) -0.3334(3) 0.095(5) Uani 1 d G
H11E H -0.4779(4) 1.1859(5) -0.3393(4) 0.115 Uiso 1 calc R
C115 C -0.5492(3) 1.1414(3) -0.2837(2) 0.069(3) Uani 1 d G
H11F H -0.5126(4) 1.1288(5) -0.2563(3) 0.083 Uiso 1 calc R
C116 C -0.6247(3) 1.1261(3) -0.2749(2) 0.041(2) Uani 1 d G
C121 C -0.5284(4) 0.9809(4) -0.1850(3) 0.090(4) Uani 1 d G
H12B H -0.5078(4) 1.0198(4) -0.1624(3) 0.108 Uiso 1 calc R
C122 C -0.4896(4) 0.9121(5) -0.1912(3) 0.115(6) Uani 1 d G
H12C H -0.4430(5) 0.9049(7) -0.1727(4) 0.138 Uiso 1 calc R
C123 C -0.5203(5) 0.8540(3) -0.2250(3) 0.107(6) Uani 1 d G
H12D H -0.4943(6) 0.8079(4) -0.2291(5) 0.128 Uiso 1 calc R
C124 C -0.5898(5) 0.8647(3) -0.2526(3) 0.111(6) Uani 1 d G
H12E H -0.6104(6) 0.8258(4) -0.2753(4) 0.133 Uiso 1 calc R
C125 C -0.6287(3) 0.9336(3) -0.2465(3) 0.063(3) Uani 1 d G
H12F H -0.6752(4) 0.9407(5) -0.2650(4) 0.076 Uiso 1 calc R
C126 C -0.5979(4) 0.9917(2) -0.2127(3) 0.045(3) Uani 1 d G
Fe1 Fe -0.91442(8) 0.93720(7) -0.40664(5) 0.0481(4) Uani 1 d .
Fe2 Fe -0.75140(8) 0.74135(6) -0.07661(5) 0.0517(4) Uani 1 d .
C200 C -0.4716(11) 1.4649(8) -0.1177(8) 0.161(9) Uani 1 d .
H20A H -0.4734(11) 1.4757(8) -0.1580(8) 0.193 Uiso 1 calc R
Cl1 Cl -0.3741(3) 1.4840(3) -0.0821(3) 0.204(3) Uani 1 d .
Cl2 Cl -0.4785(4) 1.3690(4) -0.1026(4) 0.249(4) Uani 1 d .
Cl3 Cl -0.5289(4) 1.5202(3) -0.0823(4) 0.250(4) Uani 1 d .
C201 C -0.6892(11) 0.8490(9) 0.1689(7) 0.145(7) Uani 1 d .
H20B H -0.7159(11) 0.8124(9) 0.1922(7) 0.174 Uiso 1 calc R
Cl4 Cl -0.6227(5) 0.8027(4) 0.1388(4) 0.347(7) Uani 1 d .
Cl5 Cl -0.6662(4) 0.9232(6) 0.2078(3) 0.277(5) Uani 1 d .
Cl6 Cl -0.7551(4) 0.8846(4) 0.1159(2) 0.192(2) Uani 1 d .

loop_
_atom_type_symbol
_atom_type_description
_atom_type_scat_dispersion_real
_atom_type_scat_dispersion_imag
_atom_type_scat_source
C C 0.0033 0.0016 'International Tables Vol C Tables 4.2.6.8 and 6.1.1.4'
H H 0.0000 0.0000 'International Tables Vol C Tables 4.2.6.8 and 6.1.1.4'
P P 0.1023 0.0942 'International Tables Vol C Tables 4.2.6.8 and 6.1.1.4'
Fe Fe 0.3463 0.8444 'International Tables Vol C Tables 4.2.6.8 and 6.1.1.4'
Cu Cu 0.3201 1.2651 'International Tables Vol C Tables 4.2.6.8 and 6.1.1.4'
Ru Ru -1.2594 0.8363 'International Tables Vol C Tables 4.2.6.8 and 6.1.1.4'
I I -0.4742 1.8119 'International Tables Vol C Tables 4.2.6.8 and 6.1.1.4'
Cl Cl 0.1484 0.1585 'International Tables Vol C Tables 4.2.6.8 and 6.1.1.4'

loop_
_geom_angle_atom_site_label_1
_geom_angle_atom_site_label_2
_geom_angle_atom_site_label_3
_geom_angle
C4 Ru C2 82.6(3)
C4 Ru P4 97.1(2)
C2 Ru P4 90.2(2)
C4 Ru P1 89.0(2)
C2 Ru P1 95.6(2)
P4 Ru P1 172.04(7)
C4 Ru P2 159.7(2)
C2 Ru P2 93.1(2)
P4 Ru P2 102.78(7)
P1 Ru P2 71.62(6)
C4 Ru P3 95.1(2)
C2 Ru P3 161.4(2)
P4 Ru P3 71.64(7)
P1 Ru P3 102.81(7)
P2 Ru P3 95.08(8)
C2 Cu C4 78.8(3)
C2 Cu C1 31.8(3)
C4 Cu C1 110.1(3)
C2 Cu C3 110.0(3)
C4 Cu C3 31.9(2)
C1 Cu C3 141.8(3)
C2 Cu I 142.1(2)
C4 Cu I 139.1(2)
C1 Cu I 110.6(2)
C3 Cu I 107.6(2)
C66 P1 C56 100.9(2)
C66 P1 C5 106.6(3)
C56 P1 C5 108.3(4)
C66 P1 Ru 121.9(2)
C56 P1 Ru 122.3(2)
C5 P1 Ru 95.4(2)
C5 P2 C86 105.6(3)
C5 P2 C76 104.2(4)
C86 P2 C76 102.4(3)
C5 P2 Ru 94.4(2)
C86 P2 Ru 126.2(2)
C76 P2 Ru 120.5(2)
C106 P3 C96 101.0(3)
C106 P3 C6 103.0(4)
C96 P3 C6 105.8(3)
C106 P3 Ru 122.7(2)
C96 P3 Ru 126.3(2)
C6 P3 Ru 94.0(3)
C126 P4 C116 99.7(3)
C126 P4 C6 108.4(4)
C116 P4 C6 107.6(3)
C126 P4 Ru 120.9(2)
C116 P4 Ru 123.5(2)
C6 P4 Ru 95.7(2)
C2 C1 C15 160.9(7)
C2 C1 Cu 70.1(5)
C15 C1 Cu 128.7(4)
C1 C2 Ru 168.9(7)
C1 C2 Cu 78.0(4)
Ru C2 Cu 99.2(3)
C4 C3 C35 161.1(7)
C4 C3 Cu 68.4(5)
C35 C3 Cu 128.9(5)
C3 C4 Ru 168.7(6)
C3 C4 Cu 79.6(5)
Ru C4 Cu 99.5(3)
P2 C5 P1 96.4(3)
P4 C6 P3 95.7(4)
C12 C11 C15 108.0
C12 C11 Fe1 70.2(2)
C15 C11 Fe1 69.0(2)
C13 C12 C11 108.0
C13 C12 Fe1 69.5(2)
C11 C12 Fe1 69.3(2)
C12 C13 C14 108.0
C12 C13 Fe1 70.0(2)
C14 C13 Fe1 69.0(2)
C15 C14 C13 108.0
C15 C14 Fe1 69.4(2)
C13 C14 Fe1 70.3(2)
C14 C15 C11 108.0
C14 C15 C1 124.5(4)
C11 C15 C1 127.3(4)
C14 C15 Fe1 69.7(2)
C11 C15 Fe1 70.2(2)
C1 C15 Fe1 129.9(5)
C22 C21 C25 108.0
C22 C21 Fe1 71.1(3)
C25 C21 Fe1 68.5(3)
C21 C22 C23 108.0
C21 C22 Fe1 68.4(3)
C23 C22 Fe1 69.9(3)
C24 C23 C22 108.0
C24 C23 Fe1 68.3(3)
C22 C23 Fe1 70.0(3)
C23 C24 C25 108.0
C23 C24 Fe1 71.2(3)
C25 C24 Fe1 68.6(3)
C21 C25 C24 108.0
C21 C25 Fe1 70.4(3)
C24 C25 Fe1 70.2(3)
C35 C31 C32 108.0
C35 C31 Fe2 69.7(2)
C32 C31 Fe2 69.6(2)
C31 C32 C33 108.0
C31 C32 Fe2 69.7(2)
C33 C32 Fe2 69.7(2)
C34 C33 C32 108.0
C34 C33 Fe2 69.7(2)
C32 C33 Fe2 69.6(2)
C33 C34 C35 108.0
C33 C34 Fe2 69.6(2)
C35 C34 Fe2 69.7(2)
C31 C35 C34 108.0
C31 C35 C3 124.0(5)
C34 C35 C3 127.8(5)
C31 C35 Fe2 69.6(2)
C34 C35 Fe2 69.7(2)
C3 C35 Fe2 130.0(4)
C42 C41 C45 108.0
C42 C41 Fe2 69.3(3)
C45 C41 Fe2 69.3(3)
C41 C42 C43 108.0
C41 C42 Fe2 70.0(4)
C43 C42 Fe2 69.0(3)
C44 C43 C42 108.0
C44 C43 Fe2 69.5(3)
C42 C43 Fe2 70.1(3)
C45 C44 C43 108.0
C45 C44 Fe2 70.1(4)
C43 C44 Fe2 69.5(3)
C44 C45 C41 108.0
C44 C45 Fe2 69.0(3)
C41 C45 Fe2 70.1(3)
C52 C51 C56 120.0
C53 C52 C51 120.0
C52 C53 C54 120.0
C53 C54 C55 120.0
C54 C55 C56 120.0
C55 C56 C51 120.0
C55 C56 P1 116.7(3)
C51 C56 P1 123.2(3)
C62 C61 C66 120.0
C63 C62 C61 120.0
C64 C63 C62 120.0
C63 C64 C65 120.0
C66 C65 C64 120.0
C65 C66 C61 120.0
C65 C66 P1 119.1(3)
C61 C66 P1 120.9(3)
C72 C71 C76 120.0
C71 C72 C73 120.0
C74 C73 C72 120.0
C73 C74 C75 120.0
C74 C75 C76 120.0
C75 C76 C71 120.0
C75 C76 P2 121.5(3)
C71 C76 P2 118.4(3)
C82 C81 C86 120.0
C81 C82 C83 120.0
C82 C83 C84 120.0
C85 C84 C83 120.0
C86 C85 C84 120.0
C85 C86 C81 120.0
C85 C86 P2 118.8(3)
C81 C86 P2 121.2(3)
C92 C91 C96 120.0
C91 C92 C93 120.0
C94 C93 C92 120.0
C93 C94 C95 120.0
C94 C95 C96 120.0
C95 C96 C91 120.0
C95 C96 P3 121.1(3)
C91 C96 P3 118.8(3)
C102 C101 C106 120.0
C101 C102 C103 120.0
C104 C103 C102 120.0
C103 C104 C105 120.0
C104 C105 C106 120.0
C105 C106 C101 120.0
C105 C106 P3 118.9(4)
C101 C106 P3 121.0(4)
C112 C111 C116 120.0
C111 C112 C113 120.0
C114 C113 C112 120.0
C113 C114 C115 120.0
C116 C115 C114 120.0
C115 C116 C111 120.0
C115 C116 P4 120.6(3)
C111 C116 P4 119.4(3)
C122 C121 C126 120.0
C123 C122 C121 120.0
C122 C123 C124 120.0
C125 C124 C123 120.0
C126 C125 C124 120.0
C125 C126 C121 120.0
C125 C126 P4 115.7(4)
C121 C126 P4 124.3(4)
C25 Fe1 C14 142.5(5)
C25 Fe1 C15 111.1(3)
C14 Fe1 C15 40.93(10)
C25 Fe1 C24 41.15(13)
C14 Fe1 C24 175.7(5)
C15 Fe1 C24 143.0(4)
C25 Fe1 C21 41.10(14)
C14 Fe1 C21 112.8(3)
C15 Fe1 C21 107.2(3)
C24 Fe1 C21 68.8(2)
C25 Fe1 C13 174.1(5)
C14 Fe1 C13 40.72(10)
C15 Fe1 C13 68.58(13)
C24 Fe1 C13 135.9(4)
C21 Fe1 C13 144.8(5)
C25 Fe1 C11 107.4(3)
C14 Fe1 C11 68.61(14)
C15 Fe1 C11 40.80(11)
C24 Fe1 C11 113.5(3)
C21 Fe1 C11 132.3(4)
C13 Fe1 C11 68.30(14)
C25 Fe1 C23 68.6(2)
C14 Fe1 C23 135.8(4)
C15 Fe1 C23 173.6(4)
C24 Fe1 C23 40.52(14)
C21 Fe1 C23 68.1(2)
C13 Fe1 C23 112.4(3)
C11 Fe1 C23 145.6(4)
C25 Fe1 C12 133.7(5)
C14 Fe1 C12 68.38(13)
C15 Fe1 C12 68.44(14)
C24 Fe1 C12 110.6(3)
C21 Fe1 C12 172.5(4)
C13 Fe1 C12 40.47(10)
C11 Fe1 C12 40.52(11)
C23 Fe1 C12 116.7(3)
C25 Fe1 C22 68.5(2)
C14 Fe1 C22 110.3(3)
C15 Fe1 C22 133.5(3)
C24 Fe1 C22 68.1(2)
C21 Fe1 C22 40.45(15)
C13 Fe1 C22 116.2(3)
C11 Fe1 C22 172.3(4)
C23 Fe1 C22 40.1(2)
C12 Fe1 C22 146.8(4)
C44 Fe2 C43 41.04(14)
C44 Fe2 C45 40.88(14)
C43 Fe2 C45 68.82(15)
C44 Fe2 C31 125.9(4)
C43 Fe2 C31 162.6(4)
C45 Fe2 C31 108.7(3)
C44 Fe2 C32 164.6(5)
C43 Fe2 C32 154.0(5)
C45 Fe2 C32 128.2(5)
C31 Fe2 C32 40.70(9)
C44 Fe2 C42 68.81(14)
C43 Fe2 C42 40.88(13)
C45 Fe2 C42 68.5(2)
C31 Fe2 C42 155.7(5)
C32 Fe2 C42 120.8(3)
C44 Fe2 C35 105.9(3)
C43 Fe2 C35 124.3(4)
C45 Fe2 C35 119.3(4)
C31 Fe2 C35 40.68(9)
C32 Fe2 C35 68.46(11)
C42 Fe2 C35 162.3(5)
C44 Fe2 C41 68.6(2)
C43 Fe2 C41 68.63(15)
C45 Fe2 C41 40.6(2)
C31 Fe2 C41 121.5(4)
C32 Fe2 C41 110.0(3)
C42 Fe2 C41 40.62(14)
C35 Fe2 C41 154.9(6)
C44 Fe2 C33 152.2(6)
C43 Fe2 C33 118.2(4)
C45 Fe2 C33 165.7(6)
C31 Fe2 C33 68.47(12)
C32 Fe2 C33 40.70(10)
C42 Fe2 C33 107.9(3)
C35 Fe2 C33 68.45(13)
C41 Fe2 C33 127.8(5)
C44 Fe2 C34 117.3(4)
C43 Fe2 C34 105.4(3)
C45 Fe2 C34 152.8(6)
C31 Fe2 C34 68.45(12)
C32 Fe2 C34 68.46(13)
C42 Fe2 C34 125.4(5)
C35 Fe2 C34 40.67(10)
C41 Fe2 C34 164.0(6)
C33 Fe2 C34 40.68(11)
Cl3 C200 Cl2 114.1(8)
Cl3 C200 Cl1 103.6(11)
Cl2 C200 Cl1 98.3(10)
Cl4 C201 Cl5 118.3(14)
Cl4 C201 Cl6 108.9(10)
Cl5 C201 Cl6 105.8(10)

loop_
_geom_bond_atom_site_label_1
_geom_bond_atom_site_label_2
_geom_bond_distance
Ru C4 2.055(7)
Ru C2 2.062(8)
Ru P4 2.330(2)
Ru P1 2.340(2)
Ru P2 2.368(2)
Ru P3 2.370(2)
Cu C2 2.143(6)
Cu C4 2.140(8)
Cu C1 2.229(7)
Cu C3 2.264(8)
Cu I 2.5293(10)
P1 C66 1.828(4)
P1 C56 1.833(5)
P1 C5 1.847(7)
P2 C5 1.849(7)
P2 C86 1.843(4)
P2 C76 1.853(5)
P3 C106 1.834(5)
P3 C96 1.836(4)
P3 C6 1.861(7)
P4 C126 1.825(5)
P4 C116 1.833(4)
P4 C6 1.848(8)
C1 C2 1.202(10)
C1 C15 1.467(8)
C3 C4 1.218(9)
C3 C35 1.452(7)
C11 C12 1.42
C11 C15 1.42
C11 Fe1 2.044(6)
C12 C13 1.42
C12 Fe1 2.056(6)
C13 C14 1.42
C13 Fe1 2.049(5)
C14 C15 1.42
C14 Fe1 2.032(5)
C15 Fe1 2.029(6)
C21 C22 1.42
C21 C25 1.42
C21 Fe1 2.035(8)
C22 C23 1.42
C22 Fe1 2.071(9)
C23 C24 1.42
C23 Fe1 2.069(8)
C24 C25 1.42
C24 Fe1 2.031(7)
C25 Fe1 2.010(7)
C31 C35 1.42
C31 C32 1.42
C31 Fe2 2.042(5)
C32 C33 1.42
C32 Fe2 2.041(5)
C33 C34 1.42
C33 Fe2 2.042(6)
C34 C35 1.42
C34 Fe2 2.043(6)
C35 Fe2 2.043(5)
C41 C42 1.42
C41 C45 1.42
C41 Fe2 2.050(9)
C42 C43 1.42
C42 Fe2 2.041(7)
C43 C44 1.42
C43 Fe2 2.025(8)
C44 C45 1.42
C44 Fe2 2.025(7)
C45 Fe2 2.040(9)
C51 C52 1.39
C51 C56 1.39
C52 C53 1.39
C53 C54 1.39
C54 C55 1.39
C55 C56 1.39
C61 C62 1.39
C61 C66 1.39
C62 C63 1.39
C63 C64 1.39
C64 C65 1.39
C65 C66 1.39
C71 C72 1.39
C71 C76 1.39
C72 C73 1.39
C73 C74 1.39
C74 C75 1.39
C75 C76 1.39
C81 C82 1.39
C81 C86 1.39
C82 C83 1.39
C83 C84 1.39
C84 C85 1.39
C85 C86 1.39
C91 C92 1.39
C91 C96 1.39
C92 C93 1.39
C93 C94 1.39
C94 C95 1.39
C95 C96 1.39
C101 C102 1.39
C101 C106 1.39
C102 C103 1.39
C103 C104 1.39
C104 C105 1.39
C105 C106 1.39
C111 C112 1.39
C111 C116 1.39
C112 C113 1.39
C113 C114 1.39
C114 C115 1.39
C115 C116 1.39
C121 C122 1.39
C121 C126 1.39
C122 C123 1.39
C123 C124 1.39
C124 C125 1.39
C125 C126 1.39
C200 Cl3 1.654(14)
C200 Cl2 1.708(14)
C200 Cl1 1.93(2)
C201 Cl4 1.62(2)
C201 Cl5 1.63(2)
C201 Cl6 1.80(2)
